data_4518476
loop_
_publ_author_name
'Kang, Guowei'
'Romo, Daniel'

_publ_section_title
;
 Photocatalyzed, \b-Selective Hydrocarboxylation of \a,\b-Unsaturated
 Esters with CO2 under Flow for \b-Lactone Synthesis
;
_journal_name_full 'ACS Catalysis'
_journal_page_first 1309
_journal_page_last 1315
_journal_paper_doi 10.1021/acscatal.0c05050
_journal_year 2021
_chemical_formula_sum 'C16 H20 O4'
_chemical_formula_weight 276.32
_space_group_crystal_system orthorhombic
_space_group_IT_number 60
_space_group_name_Hall '-P 2n 2ab'
_space_group_name_H-M_alt 'P b c n'
_atom_sites_solution_hydrogens mixed
_atom_sites_solution_primary direct
_audit_creation_method SHELXL-2013
_cell_angle_alpha 90
_cell_angle_beta 90
_cell_angle_gamma 90
_cell_formula_units_Z 8
_cell_length_a 9.8509(3)
_cell_length_b 22.6483(7)
_cell_length_c 12.9093(3)
_cell_measurement_reflns_used 9875
_cell_measurement_temperature 150(2)
_cell_measurement_theta_max 28.28
_cell_measurement_theta_min 3.16
_cell_volume 2880.14(14)
_computing_cell_refinement 'Bruker SAINT'
_computing_data_collection 'Bruker APEX3'
_computing_data_reduction 'Bruker SAINT'
_computing_molecular_graphics 'Bruker SHELXTL'
_computing_publication_material 'Bruker SHELXTL'
_computing_structure_refinement 'SHELXL-2013 (Sheldrick, 2013)'
_computing_structure_solution 'SHELXS-97 (Sheldrick 2008)'
_diffrn_ambient_temperature 150(2)
_diffrn_measured_fraction_theta_full 0.998
_diffrn_measured_fraction_theta_max 0.998
_diffrn_measurement_device_type 'Bruker APEX-II CCD'
_diffrn_measurement_method '\f and \w scans'
_diffrn_radiation_type MoK\a
_diffrn_radiation_wavelength 0.71073
_diffrn_reflns_av_R_equivalents 0.0478
_diffrn_reflns_av_unetI/netI 0.0252
_diffrn_reflns_Laue_measured_fraction_full 0.998
_diffrn_reflns_Laue_measured_fraction_max 0.998
_diffrn_reflns_limit_h_max 13
_diffrn_reflns_limit_h_min -13
_diffrn_reflns_limit_k_max 30
_diffrn_reflns_limit_k_min -28
_diffrn_reflns_limit_l_max 14
_diffrn_reflns_limit_l_min -17
_diffrn_reflns_number 27905
_diffrn_reflns_point_group_measured_fraction_full 0.998
_diffrn_reflns_point_group_measured_fraction_max 0.998
_diffrn_reflns_theta_full 25.242
_diffrn_reflns_theta_max 28.291
_diffrn_reflns_theta_min 2.255
_exptl_absorpt_coefficient_mu 0.091
_exptl_absorpt_correction_T_max 0.921
_exptl_absorpt_correction_T_min 0.897
_exptl_absorpt_correction_type multi-scan
_exptl_absorpt_process_details SADABS
_exptl_crystal_colour colourless
_exptl_crystal_density_diffrn 1.274
_exptl_crystal_description block
_exptl_crystal_F_000 1184
_exptl_crystal_size_max 0.392
_exptl_crystal_size_mid 0.264
_exptl_crystal_size_min 0.104
_refine_diff_density_max 0.336
_refine_diff_density_min -0.193
_refine_diff_density_rms 0.046
_refine_ls_extinction_method none
_refine_ls_goodness_of_fit_ref 1.091
_refine_ls_hydrogen_treatment mixed
_refine_ls_matrix_type full
_refine_ls_number_parameters 186
_refine_ls_number_reflns 3579
_refine_ls_number_restraints 0
_refine_ls_restrained_S_all 1.091
_refine_ls_R_factor_all 0.0529
_refine_ls_R_factor_gt 0.0419
_refine_ls_shift/su_max 0.001
_refine_ls_shift/su_mean 0.000
_refine_ls_structure_factor_coef Fsqd
_refine_ls_weighting_details 'w=1/[\s^2^(Fo^2^)+(0.0627P)^2^+1.0690P] where P=(Fo^2^+2Fc^2^)/3'
_refine_ls_weighting_scheme calc
_refine_ls_wR_factor_gt 0.1200
_refine_ls_wR_factor_ref 0.1283
_reflns_Friedel_coverage 0.000
_reflns_number_gt 2992
_reflns_number_total 3579
_reflns_threshold_expression 'I > 2\s(I)'
_cod_data_source_file cs0c05050_si_002.cif
_cod_data_source_block DR52
_cod_database_code 4518476
_shelx_space_group_comment
; 
The symmetry employed for this shelxl refinement is uniquely defined 
by the following loop, which should always be used as a source of 
symmetry information in preference to the above space-group names. 
They are only intended as comments. 
;
_shelx_estimated_absorpt_t_min 0.965
_shelx_estimated_absorpt_t_max 0.991
_shelxl_version_number 2013-4

loop_
_space_group_symop_operation_xyz
'x, y, z'
'-x+1/2, -y+1/2, z+1/2'
'-x, y, -z+1/2'
'x+1/2, -y+1/2, -z'
'-x, -y, -z'
'x-1/2, y-1/2, -z-1/2'
'x, -y, z-1/2'
'-x-1/2, y-1/2, z'

loop_
_atom_site_label
_atom_site_type_symbol
_atom_site_fract_x
_atom_site_fract_y
_atom_site_fract_z
_atom_site_U_iso_or_equiv
_atom_site_adp_type
_atom_site_occupancy
_atom_site_site_symmetry_order
_atom_site_calc_flag
_atom_site_refinement_flags_posn
_atom_site_refinement_flags_adp
_atom_site_refinement_flags_occupancy
_atom_site_disorder_assembly
_atom_site_disorder_group
O1 O 0.53498(9) 0.69717(4) 0.62295(7) 0.0233(2) Uani 1 1 d . . . . .
O2 O 0.67799(10) 0.71643(4) 0.75279(7) 0.0254(2) Uani 1 1 d . . . . .
H1 H 0.603(2) 0.7096(9) 0.7904(17) 0.056(6) Uiso 1 1 d . . . . .
O3 O 0.63585(12) 0.82797(5) 0.59801(11) 0.0401(3) Uani 1 1 d . . . . .
O4 O 0.82845(11) 0.87670(4) 0.63073(9) 0.0306(3) Uani 1 1 d . . . . .
C1 C 0.77396(13) 0.71614(5) 0.58491(10) 0.0181(3) Uani 1 1 d . . . . .
C2 C 0.73826(14) 0.71549(6) 0.46897(10) 0.0215(3) Uani 1 1 d . . . . .
H2A H 0.6652 0.7446 0.4565 0.026 Uiso 1 1 calc R U . . .
H2B H 0.8189 0.7284 0.4292 0.026 Uiso 1 1 calc R U . . .
C3 C 0.69209(14) 0.65556(6) 0.42744(10) 0.0225(3) Uani 1 1 d . . . . .
H3A H 0.6785 0.6583 0.3516 0.027 Uiso 1 1 calc R U . . .
H3B H 0.6041 0.6449 0.4594 0.027 Uiso 1 1 calc R U . . .
C4 C 0.79632(14) 0.60736(6) 0.45085(10) 0.0216(3) Uani 1 1 d . . . . .
H4 H 0.8837 0.6191 0.4173 0.026 Uiso 1 1 calc R U . . .
C5 C 0.82053(14) 0.60528(6) 0.56842(10) 0.0222(3) Uani 1 1 d . . . . .
H5A H 0.7346 0.5952 0.6040 0.027 Uiso 1 1 calc R U . . .
H5B H 0.8877 0.5741 0.5845 0.027 Uiso 1 1 calc R U . . .
C6 C 0.87246(13) 0.66457(6) 0.60854(10) 0.0212(3) Uani 1 1 d . . . . .
H6A H 0.9616 0.6731 0.5764 0.025 Uiso 1 1 calc R U . . .
H6B H 0.8861 0.6619 0.6844 0.025 Uiso 1 1 calc R U . . .
C7 C 0.64919(13) 0.70933(5) 0.65349(10) 0.0181(3) Uani 1 1 d . . . . .
C8 C 0.84651(14) 0.77421(6) 0.61338(11) 0.0225(3) Uani 1 1 d . . . . .
H8A H 0.8862 0.7701 0.6835 0.027 Uiso 1 1 calc R U . . .
H8B H 0.9223 0.7805 0.5642 0.027 Uiso 1 1 calc R U . . .
C9 C 0.75630(14) 0.82800(6) 0.61200(10) 0.0232(3) Uani 1 1 d . . . . .
C10 C 0.75117(18) 0.93117(6) 0.63463(13) 0.0355(4) Uani 1 1 d . . . . .
H10A H 0.7191 0.9411 0.5649 0.053 Uiso 1 1 calc R U . . .
H10B H 0.8091 0.9631 0.6608 0.053 Uiso 1 1 calc R U . . .
H10C H 0.6731 0.9261 0.6808 0.053 Uiso 1 1 calc R U . . .
C11 C 0.75867(14) 0.54674(6) 0.41035(10) 0.0231(3) Uani 1 1 d . . . . .
C12 C 0.62493(16) 0.52737(7) 0.40450(13) 0.0335(4) Uani 1 1 d . . . . .
H12 H 0.5535 0.5533 0.4239 0.040 Uiso 1 1 calc R U . . .
C13 C 0.59434(17) 0.47062(8) 0.37074(14) 0.0389(4) Uani 1 1 d . . . . .
H13 H 0.5024 0.4580 0.3678 0.047 Uiso 1 1 calc R U . . .
C14 C 0.69693(18) 0.43235(7) 0.34138(13) 0.0366(4) Uani 1 1 d . . . . .
H14 H 0.6759 0.3936 0.3184 0.044 Uiso 1 1 calc R U . . .
C15 C 0.83026(17) 0.45115(7) 0.34578(13) 0.0339(4) Uani 1 1 d . . . . .
H15 H 0.9013 0.4253 0.3251 0.041 Uiso 1 1 calc R U . . .
C16 C 0.86072(15) 0.50769(7) 0.38040(11) 0.0281(3) Uani 1 1 d . . . . .
H16 H 0.9528 0.5200 0.3837 0.034 Uiso 1 1 calc R U . . .

loop_
_atom_site_aniso_label
_atom_site_aniso_U_11
_atom_site_aniso_U_22
_atom_site_aniso_U_33
_atom_site_aniso_U_23
_atom_site_aniso_U_13
_atom_site_aniso_U_12
O1 0.0179(5) 0.0312(5) 0.0206(4) -0.0030(4) 0.0020(4) -0.0033(4)
O2 0.0223(5) 0.0369(6) 0.0170(5) -0.0032(4) 0.0018(4) -0.0037(4)
O3 0.0246(6) 0.0278(6) 0.0680(9) -0.0058(5) -0.0078(5) 0.0029(4)
O4 0.0289(6) 0.0195(5) 0.0433(6) -0.0033(4) 0.0003(4) -0.0018(4)
C1 0.0160(6) 0.0184(6) 0.0198(6) 0.0010(4) 0.0012(5) -0.0008(5)
C2 0.0232(7) 0.0224(6) 0.0189(6) 0.0036(5) 0.0022(5) 0.0009(5)
C3 0.0252(7) 0.0256(6) 0.0167(6) -0.0004(5) -0.0009(5) 0.0027(5)
C4 0.0190(6) 0.0242(6) 0.0217(6) -0.0026(5) 0.0033(5) 0.0001(5)
C5 0.0216(6) 0.0205(6) 0.0244(6) -0.0003(5) -0.0033(5) 0.0028(5)
C6 0.0178(6) 0.0230(6) 0.0229(6) -0.0008(5) -0.0025(5) 0.0016(5)
C7 0.0198(6) 0.0162(5) 0.0182(6) 0.0002(4) 0.0005(5) 0.0004(4)
C8 0.0189(6) 0.0202(6) 0.0283(7) 0.0001(5) 0.0012(5) -0.0022(5)
C9 0.0245(7) 0.0221(6) 0.0231(6) 0.0008(5) 0.0010(5) -0.0021(5)
C10 0.0431(9) 0.0206(7) 0.0427(9) -0.0035(6) 0.0003(7) 0.0039(6)
C11 0.0233(7) 0.0248(6) 0.0211(6) -0.0035(5) 0.0008(5) 0.0010(5)
C12 0.0227(7) 0.0339(8) 0.0438(9) -0.0126(7) 0.0044(6) -0.0003(6)
C13 0.0292(8) 0.0392(9) 0.0483(10) -0.0148(7) 0.0010(7) -0.0080(7)
C14 0.0430(9) 0.0300(8) 0.0368(8) -0.0130(6) -0.0033(7) -0.0028(7)
C15 0.0341(8) 0.0312(8) 0.0365(8) -0.0102(6) -0.0017(7) 0.0076(6)
C16 0.0235(7) 0.0312(7) 0.0297(7) -0.0059(6) -0.0011(6) 0.0034(6)

loop_
_atom_type_symbol
_atom_type_description
_atom_type_scat_dispersion_real
_atom_type_scat_dispersion_imag
_atom_type_scat_source
C C 0.0033 0.0016 'International Tables Vol C Tables 4.2.6.8 and 6.1.1.4'
H H 0.0000 0.0000 'International Tables Vol C Tables 4.2.6.8 and 6.1.1.4'
O O 0.0106 0.0060 'International Tables Vol C Tables 4.2.6.8 and 6.1.1.4'

loop_
_geom_angle_atom_site_label_1
_geom_angle_atom_site_label_2
_geom_angle_atom_site_label_3
_geom_angle
_geom_angle_site_symmetry_1
_geom_angle_site_symmetry_3
_geom_angle_publ_flag
C7 O2 H1 109.0(14) . . ?
C9 O4 C10 115.46(12) . . ?
C7 C1 C2 112.36(11) . . ?
C7 C1 C8 108.80(10) . . ?
C2 C1 C8 110.27(10) . . ?
C7 C1 C6 108.34(10) . . ?
C2 C1 C6 109.13(10) . . ?
C8 C1 C6 107.82(10) . . ?
C3 C2 C1 114.71(10) . . ?
C3 C2 H2A 108.6 . . ?
C1 C2 H2A 108.6 . . ?
C3 C2 H2B 108.6 . . ?
C1 C2 H2B 108.6 . . ?
H2A C2 H2B 107.6 . . ?
C2 C3 C4 111.40(11) . . ?
C2 C3 H3A 109.3 . . ?
C4 C3 H3A 109.3 . . ?
C2 C3 H3B 109.3 . . ?
C4 C3 H3B 109.3 . . ?
H3A C3 H3B 108.0 . . ?
C11 C4 C3 114.48(11) . . ?
C11 C4 C5 110.55(11) . . ?
C3 C4 C5 108.74(10) . . ?
C11 C4 H4 107.6 . . ?
C3 C4 H4 107.6 . . ?
C5 C4 H4 107.6 . . ?
C6 C5 C4 111.09(11) . . ?
C6 C5 H5A 109.4 . . ?
C4 C5 H5A 109.4 . . ?
C6 C5 H5B 109.4 . . ?
C4 C5 H5B 109.4 . . ?
H5A C5 H5B 108.0 . . ?
C5 C6 C1 112.73(11) . . ?
C5 C6 H6A 109.0 . . ?
C1 C6 H6A 109.0 . . ?
C5 C6 H6B 109.0 . . ?
C1 C6 H6B 109.0 . . ?
H6A C6 H6B 107.8 . . ?
O1 C7 O2 122.48(12) . . ?
O1 C7 C1 125.29(11) . . ?
O2 C7 C1 112.21(11) . . ?
C9 C8 C1 114.41(11) . . ?
C9 C8 H8A 108.7 . . ?
C1 C8 H8A 108.7 . . ?
C9 C8 H8B 108.7 . . ?
C1 C8 H8B 108.7 . . ?
H8A C8 H8B 107.6 . . ?
O3 C9 O4 123.66(13) . . ?
O3 C9 C8 125.73(13) . . ?
O4 C9 C8 110.60(12) . . ?
O4 C10 H10A 109.5 . . ?
O4 C10 H10B 109.5 . . ?
H10A C10 H10B 109.5 . . ?
O4 C10 H10C 109.5 . . ?
H10A C10 H10C 109.5 . . ?
H10B C10 H10C 109.5 . . ?
C12 C11 C16 117.91(13) . . ?
C12 C11 C4 122.45(12) . . ?
C16 C11 C4 119.62(13) . . ?
C13 C12 C11 120.93(14) . . ?
C13 C12 H12 119.5 . . ?
C11 C12 H12 119.5 . . ?
C14 C13 C12 120.43(15) . . ?
C14 C13 H13 119.8 . . ?
C12 C13 H13 119.8 . . ?
C15 C14 C13 119.32(15) . . ?
C15 C14 H14 120.3 . . ?
C13 C14 H14 120.3 . . ?
C14 C15 C16 120.17(14) . . ?
C14 C15 H15 119.9 . . ?
C16 C15 H15 119.9 . . ?
C15 C16 C11 121.23(14) . . ?
C15 C16 H16 119.4 . . ?
C11 C16 H16 119.4 . . ?

loop_
_geom_bond_atom_site_label_1
_geom_bond_atom_site_label_2
_geom_bond_distance
_geom_bond_site_symmetry_2
_geom_bond_publ_flag
O1 C7 1.2235(16) . ?
O2 C7 1.3227(15) . ?
O2 H1 0.90(2) . ?
O3 C9 1.2002(18) . ?
O4 C9 1.3343(17) . ?
O4 C10 1.4505(18) . ?
C1 C7 1.5227(18) . ?
C1 C2 1.5375(18) . ?
C1 C8 1.5412(17) . ?
C1 C6 1.5489(17) . ?
C2 C3 1.5286(18) . ?
C2 H2A 0.9900 . ?
C2 H2B 0.9900 . ?
C3 C4 1.5288(18) . ?
C3 H3A 0.9900 . ?
C3 H3B 0.9900 . ?
C4 C11 1.5152(18) . ?
C4 C5 1.5371(18) . ?
C4 H4 1.0000 . ?
C5 C6 1.5273(18) . ?
C5 H5A 0.9900 . ?
C5 H5B 0.9900 . ?
C6 H6A 0.9900 . ?
C6 H6B 0.9900 . ?
C8 C9 1.5080(19) . ?
C8 H8A 0.9900 . ?
C8 H8B 0.9900 . ?
C10 H10A 0.9800 . ?
C10 H10B 0.9800 . ?
C10 H10C 0.9800 . ?
C11 C12 1.391(2) . ?
C11 C16 1.3938(19) . ?
C12 C13 1.390(2) . ?
C12 H12 0.9500 . ?
C13 C14 1.384(2) . ?
C13 H13 0.9500 . ?
C14 C15 1.382(2) . ?
C14 H14 0.9500 . ?
C15 C16 1.389(2) . ?
C15 H15 0.9500 . ?
C16 H16 0.9500 . ?

loop_
_geom_hbond_atom_site_label_D
_geom_hbond_atom_site_label_H
_geom_hbond_atom_site_label_A
_geom_hbond_distance_DH
_geom_hbond_distance_HA
_geom_hbond_distance_DA
_geom_hbond_angle_DHA
_geom_hbond_site_symmetry_A
O2 H1 O1 0.90(2) 1.78(2) 2.6768(14) 174(2) 3_656
